data_7221730
loop_
_publ_author_name
'Kim, Cheal'
'Nataraj, Chitrapriya'
'Kim, Seog K.'
'Shin, Jong'
'Hwang, In Hong'
'Kim, Youngmee'

_publ_section_title
;
 Synthesis, DNA binding profile and DNA cleavage pathway of divalent metal
 complexes
;
_journal_name_full 'RSC Adv.'
_journal_paper_doi 10.1039/C5RA10695H
_journal_year 2015
_chemical_formula_sum 'C25 H19 N5 O6 Zn'
_chemical_formula_weight 550.82
_chemical_name_systematic
; 
 ? 
;
_space_group_IT_number 19
_symmetry_cell_setting orthorhombic
_symmetry_space_group_name_Hall 'P 2ac 2ab'
_symmetry_space_group_name_H-M 'P 21 21 21'
_atom_sites_solution_hydrogens geom
_atom_sites_solution_primary direct
_atom_sites_solution_secondary difmap
_audit_creation_method SHELXL-97
_audit_update_record
;
2013-07-02 deposited with the CCDC.
2015-08-03 downloaded from the CCDC.
;
_cell_angle_alpha 90.00
_cell_angle_beta 90.00
_cell_angle_gamma 90.00
_cell_formula_units_Z 4
_cell_length_a 9.5790(19)
_cell_length_b 14.734(3)
_cell_length_c 16.363(3)
_cell_measurement_temperature 293(2)
_cell_volume 2309.4(8)
_computing_cell_refinement 'Bruker SMART'
_computing_data_collection 'Bruker SMART'
_computing_data_reduction 'Bruker SAINT'
_computing_molecular_graphics 'Bruker SHELXTL'
_computing_publication_material 'Bruker SHELXTL'
_computing_structure_refinement 'SHELXL-97 (Sheldrick, 2008)'
_computing_structure_solution 'SHELXS-97 (Sheldrick, 2008)'
_diffrn_ambient_temperature 293(2)
_diffrn_measured_fraction_theta_full 1.000
_diffrn_measured_fraction_theta_max 1.000
_diffrn_measurement_device_type 'CCD area detector'
_diffrn_measurement_method 'phi and omega scans'
_diffrn_radiation_monochromator graphite
_diffrn_radiation_source 'fine-focus sealed tube'
_diffrn_radiation_type MoK\a
_diffrn_radiation_wavelength 0.71073
_diffrn_reflns_av_R_equivalents 0.0480
_diffrn_reflns_av_sigmaI/netI 0.0880
_diffrn_reflns_limit_h_max 11
_diffrn_reflns_limit_h_min -11
_diffrn_reflns_limit_k_max 17
_diffrn_reflns_limit_k_min -18
_diffrn_reflns_limit_l_max 20
_diffrn_reflns_limit_l_min -14
_diffrn_reflns_number 12937
_diffrn_reflns_theta_full 26.00
_diffrn_reflns_theta_max 26.00
_diffrn_reflns_theta_min 1.86
_exptl_absorpt_coefficient_mu 1.118
_exptl_absorpt_correction_T_max 0.9780
_exptl_absorpt_correction_T_min 0.8242
_exptl_absorpt_correction_type multi-scan
_exptl_absorpt_process_details 'SADABS (Bruker, 1997)'
_exptl_crystal_colour colorless
_exptl_crystal_density_diffrn 1.584
_exptl_crystal_density_method 'not measured'
_exptl_crystal_description plate
_exptl_crystal_F_000 1128
_exptl_crystal_size_max 0.18
_exptl_crystal_size_mid 0.16
_exptl_crystal_size_min 0.02
_refine_diff_density_max 0.294
_refine_diff_density_min -0.194
_refine_diff_density_rms 0.050
_refine_ls_abs_structure_details 'Flack H D (1983), Acta Cryst. A39, 876-881'
_refine_ls_abs_structure_Flack -0.001(14)
_refine_ls_extinction_method none
_refine_ls_goodness_of_fit_ref 0.979
_refine_ls_hydrogen_treatment constr
_refine_ls_matrix_type full
_refine_ls_number_parameters 334
_refine_ls_number_reflns 4534
_refine_ls_number_restraints 0
_refine_ls_restrained_S_all 0.979
_refine_ls_R_factor_all 0.0660
_refine_ls_R_factor_gt 0.0416
_refine_ls_shift/su_max 0.001
_refine_ls_shift/su_mean 0.000
_refine_ls_structure_factor_coef Fsqd
_refine_ls_weighting_details 'calc w=1/[\s^2^(Fo^2^)+(0.0000P)^2^+0.0000P] where P=(Fo^2^+2Fc^2^)/3'
_refine_ls_weighting_scheme calc
_refine_ls_wR_factor_gt 0.0868
_refine_ls_wR_factor_ref 0.0959
_reflns_number_gt 3391
_reflns_number_total 4534
_reflns_threshold_expression >2sigma(I)
_cod_data_source_file c5ra10695h2.cif
_cod_data_source_block ym931sadp212121
_cod_depositor_comments
;
The following automatic conversions were performed:

'_symmetry_cell_setting' value 'Orthorhombic' changed to
'orthorhombic' according to
/usr/data/users/saulius/crontab/automatic-downloads/rss-feeds/RSC/lib/dictionaries/cif_core.dic
dictionary named 'cif_core.dic' version 2.4.2 from 2011-04-26.

Automatic conversion script
Id: cif_fix_values 3271 2015-04-21 07:52:19Z andrius 
;
_cod_original_sg_symbol_H-M P2(1)2(1)2(1)
_cod_database_code 7221730

loop_
_symmetry_equiv_pos_as_xyz
'x, y, z'
'-x+1/2, -y, z+1/2'
'-x, y+1/2, -z+1/2'
'x+1/2, -y+1/2, -z'

loop_
_atom_site_label
_atom_site_type_symbol
_atom_site_fract_x
_atom_site_fract_y
_atom_site_fract_z
_atom_site_U_iso_or_equiv
_atom_site_adp_type
_atom_site_occupancy
_atom_site_symmetry_multiplicity
_atom_site_calc_flag
_atom_site_refinement_flags
Zn1 Zn 0.32564(4) 0.06842(3) 0.17038(3) 0.04336(14) Uani 1 1 d .
N1 N 0.3217(3) -0.06876(17) 0.18575(17) 0.0430(7) Uani 1 1 d .
N2 N 0.5457(3) -0.0598(2) 0.24550(18) 0.0414(7) Uani 1 1 d .
N3 N 0.5363(3) 0.0647(2) 0.15315(17) 0.0400(7) Uani 1 1 d .
N4 N 0.1676(5) 0.1517(3) 0.2868(2) 0.0596(9) Uani 1 1 d .
O41 O 0.2953(3) 0.1466(2) 0.2660(2) 0.0702(9) Uani 1 1 d .
O42 O 0.0868(4) 0.1032(3) 0.2509(3) 0.1141(16) Uani 1 1 d .
O43 O 0.1332(4) 0.2042(3) 0.3403(3) 0.1088(14) Uani 1 1 d .
N5 N 0.1851(4) 0.1582(3) 0.0565(2) 0.0604(9) Uani 1 1 d .
O51 O 0.1807(3) 0.07537(18) 0.07997(17) 0.0588(7) Uani 1 1 d .
O52 O 0.2828(4) 0.2044(2) 0.0842(3) 0.0850(10) Uani 1 1 d .
O53 O 0.0997(4) 0.1867(2) 0.0083(2) 0.0818(10) Uani 1 1 d .
C1 C 0.2103(4) -0.1181(3) 0.1607(3) 0.0544(10) Uani 1 1 d .
H1 H 0.1354 -0.0878 0.1371 0.065 Uiso 1 1 calc R
C2 C 0.2028(4) -0.2105(3) 0.1685(3) 0.0596(11) Uani 1 1 d .
H2 H 0.1237 -0.2421 0.1520 0.071 Uiso 1 1 calc R
C3 C 0.3147(6) -0.2549(3) 0.2011(3) 0.0579(11) Uani 1 1 d .
H3 H 0.3122 -0.3177 0.2072 0.069 Uiso 1 1 calc R
C4 C 0.4313(5) -0.2073(2) 0.2249(3) 0.0527(11) Uani 1 1 d .
H4 H 0.5088 -0.2376 0.2456 0.063 Uiso 1 1 calc R
C5 C 0.4321(4) -0.1131(2) 0.2178(2) 0.0403(9) Uani 1 1 d .
C6 C 0.6142(4) 0.0012(2) 0.1914(2) 0.0372(8) Uani 1 1 d .
C7 C 0.7575(4) -0.0029(3) 0.1785(3) 0.0495(10) Uani 1 1 d .
H7 H 0.8108 -0.0465 0.2052 0.059 Uiso 1 1 calc R
C8 C 0.8202(5) 0.0579(3) 0.1261(2) 0.0550(10) Uani 1 1 d .
H8 H 0.9161 0.0554 0.1174 0.066 Uiso 1 1 calc R
C9 C 0.7404(5) 0.1228(3) 0.0865(3) 0.0529(11) Uani 1 1 d .
H9 H 0.7811 0.1650 0.0516 0.064 Uiso 1 1 calc R
C10 C 0.5991(4) 0.1228(3) 0.1006(3) 0.0462(10) Uani 1 1 d .
H10 H 0.5440 0.1646 0.0728 0.055 Uiso 1 1 calc R
C11 C 0.6270(4) -0.1038(3) 0.3125(3) 0.0497(10) Uani 1 1 d .
H11A H 0.6875 -0.1494 0.2885 0.060 Uiso 1 1 calc R
H11B H 0.5623 -0.1348 0.3485 0.060 Uiso 1 1 calc R
C12 C 0.7162(4) -0.0396(3) 0.3636(2) 0.0456(10) Uani 1 1 d .
C13 C 0.6541(4) 0.0320(2) 0.4068(2) 0.0462(9) Uani 1 1 d .
C14 C 0.5090(5) 0.0514(3) 0.4039(3) 0.0585(11) Uani 1 1 d .
H14 H 0.4504 0.0158 0.3719 0.070 Uiso 1 1 calc R
C15 C 0.4545(6) 0.1224(3) 0.4479(3) 0.0737(15) Uani 1 1 d .
H15 H 0.3594 0.1347 0.4446 0.088 Uiso 1 1 calc R
C16 C 0.5404(8) 0.1770(3) 0.4981(3) 0.0830(17) Uani 1 1 d .
H16 H 0.5013 0.2245 0.5276 0.100 Uiso 1 1 calc R
C17 C 0.6758(8) 0.1609(3) 0.5033(3) 0.0765(14) Uani 1 1 d .
H17 H 0.7305 0.1977 0.5365 0.092 Uiso 1 1 calc R
C18 C 0.7404(5) 0.0882(3) 0.4590(3) 0.0576(12) Uani 1 1 d .
C19 C 0.8839(5) 0.0712(4) 0.4639(3) 0.0659(13) Uani 1 1 d .
H19 H 0.9400 0.1097 0.4948 0.079 Uiso 1 1 calc R
C20 C 0.9439(5) -0.0010(4) 0.4240(3) 0.0615(12) Uani 1 1 d .
C21 C 1.0905(5) -0.0184(5) 0.4322(3) 0.0871(17) Uani 1 1 d .
H21 H 1.1457 0.0213 0.4623 0.105 Uiso 1 1 calc R
C22 C 1.1488(7) -0.0908(6) 0.3971(4) 0.107(2) Uani 1 1 d .
H22 H 1.2441 -0.1009 0.4029 0.129 Uiso 1 1 calc R
C23 C 1.0687(6) -0.1512(5) 0.3521(4) 0.095(2) Uani 1 1 d .
H23 H 1.1106 -0.2029 0.3306 0.114 Uiso 1 1 calc R
C24 C 0.9301(5) -0.1368(3) 0.3387(3) 0.0690(13) Uani 1 1 d .
H24 H 0.8800 -0.1774 0.3066 0.083 Uiso 1 1 calc R
C25 C 0.8600(4) -0.0593(3) 0.3737(2) 0.0528(10) Uani 1 1 d .

loop_
_atom_site_aniso_label
_atom_site_aniso_U_11
_atom_site_aniso_U_22
_atom_site_aniso_U_33
_atom_site_aniso_U_23
_atom_site_aniso_U_13
_atom_site_aniso_U_12
Zn1 0.0386(2) 0.0396(2) 0.0519(3) -0.0015(2) -0.0006(2) 0.0038(2)
N1 0.0378(15) 0.0408(14) 0.0506(18) 0.0015(16) -0.0022(15) -0.0007(18)
N2 0.0395(17) 0.0398(15) 0.0448(18) 0.0028(16) -0.0069(14) -0.0007(15)
N3 0.0383(16) 0.0386(14) 0.0430(18) 0.0008(16) 0.0007(13) -0.0016(15)
N4 0.057(3) 0.074(2) 0.048(2) -0.0035(19) -0.001(2) 0.009(2)
O41 0.050(2) 0.085(2) 0.076(2) -0.0298(18) 0.0012(16) -0.0003(16)
O42 0.067(3) 0.188(5) 0.087(3) -0.041(3) 0.011(2) -0.042(3)
O43 0.104(3) 0.133(3) 0.089(3) -0.054(3) 0.002(2) 0.049(3)
N5 0.053(2) 0.066(2) 0.063(2) 0.006(2) 0.003(2) 0.013(2)
O51 0.0588(17) 0.0603(16) 0.0573(16) 0.0116(15) -0.0030(15) 0.0029(18)
O52 0.062(2) 0.076(2) 0.116(3) -0.001(2) -0.001(2) -0.0023(18)
O53 0.080(2) 0.090(2) 0.075(2) 0.019(2) -0.012(2) 0.033(2)
C1 0.044(2) 0.050(2) 0.068(3) 0.003(2) -0.007(2) -0.0051(18)
C2 0.059(3) 0.053(2) 0.067(3) -0.003(2) -0.012(3) -0.016(2)
C3 0.079(3) 0.0369(19) 0.058(3) -0.0014(19) -0.002(2) -0.006(2)
C4 0.055(3) 0.038(2) 0.065(3) -0.002(2) -0.010(2) 0.004(2)
C5 0.037(2) 0.0407(19) 0.043(2) -0.0016(17) -0.0008(17) 0.0022(17)
C6 0.0381(19) 0.0362(17) 0.037(2) -0.0041(17) -0.0039(15) 0.0034(16)
C7 0.040(2) 0.061(2) 0.047(3) -0.003(2) -0.0036(19) 0.0143(19)
C8 0.036(2) 0.074(3) 0.055(2) -0.003(2) 0.0027(19) -0.007(3)
C9 0.059(3) 0.054(2) 0.046(3) 0.003(2) 0.001(2) -0.009(2)
C10 0.044(3) 0.046(2) 0.048(3) 0.0028(19) -0.0056(19) -0.003(2)
C11 0.055(2) 0.047(2) 0.047(3) 0.0077(19) -0.0105(19) 0.0055(18)
C12 0.049(2) 0.052(2) 0.037(2) 0.0088(18) -0.0035(17) -0.0040(18)
C13 0.050(2) 0.050(2) 0.038(2) 0.0087(18) 0.0006(18) -0.0017(19)
C14 0.061(3) 0.066(3) 0.048(3) 0.001(2) 0.004(2) 0.007(2)
C15 0.077(4) 0.086(3) 0.058(3) 0.006(3) 0.017(3) 0.024(3)
C16 0.128(6) 0.064(3) 0.057(3) -0.011(3) 0.016(3) 0.003(4)
C17 0.116(5) 0.062(3) 0.052(3) -0.002(2) -0.007(3) -0.016(4)
C18 0.087(3) 0.048(3) 0.038(2) 0.005(2) -0.004(2) -0.012(2)
C19 0.068(3) 0.073(3) 0.056(3) 0.019(3) -0.021(2) -0.027(3)
C20 0.050(3) 0.083(3) 0.051(3) 0.021(3) -0.007(2) -0.014(3)
C21 0.047(3) 0.139(5) 0.075(4) 0.035(4) -0.016(3) -0.024(3)
C22 0.051(4) 0.184(7) 0.086(5) 0.053(5) -0.009(3) 0.014(5)
C23 0.064(4) 0.150(5) 0.072(4) 0.040(4) 0.012(3) 0.048(4)
C24 0.063(3) 0.088(3) 0.056(3) 0.012(3) -0.005(3) 0.017(3)
C25 0.052(3) 0.060(2) 0.046(2) 0.013(2) -0.0083(18) -0.005(2)

loop_
_atom_type_symbol
_atom_type_description
_atom_type_scat_dispersion_real
_atom_type_scat_dispersion_imag
_atom_type_scat_source
C C 0.0033 0.0016 'International Tables Vol C Tables 4.2.6.8 and 6.1.1.4'
H H 0.0000 0.0000 'International Tables Vol C Tables 4.2.6.8 and 6.1.1.4'
N N 0.0061 0.0033 'International Tables Vol C Tables 4.2.6.8 and 6.1.1.4'
O O 0.0106 0.0060 'International Tables Vol C Tables 4.2.6.8 and 6.1.1.4'
Zn Zn 0.2839 1.4301 'International Tables Vol C Tables 4.2.6.8 and 6.1.1.4'

loop_
_geom_angle_atom_site_label_1
_geom_angle_atom_site_label_2
_geom_angle_atom_site_label_3
_geom_angle
O41 Zn1 O51 116.71(12)
O41 Zn1 N1 118.75(13)
O51 Zn1 N1 97.31(11)
O41 Zn1 N3 105.79(12)
O51 Zn1 N3 125.25(11)
N1 Zn1 N3 90.52(12)
O41 Zn1 O52 87.39(14)
O51 Zn1 O52 55.47(11)
N1 Zn1 O52 150.14(13)
N3 Zn1 O52 96.11(12)
C5 N1 C1 118.4(3)
C5 N1 Zn1 120.9(2)
C1 N1 Zn1 120.7(2)
C5 N2 C6 120.4(3)
C5 N2 C11 113.3(3)
C6 N2 C11 119.4(3)
C6 N3 C10 119.1(3)
C6 N3 Zn1 120.1(2)
C10 N3 Zn1 120.7(3)
O42 N4 O43 123.7(5)
O42 N4 O41 116.9(4)
O43 N4 O41 119.4(4)
N4 O41 Zn1 112.9(3)
O53 N5 O52 123.8(4)
O53 N5 O51 120.2(4)
O52 N5 O51 115.9(4)
N5 O51 Zn1 104.2(3)
N5 O52 Zn1 83.6(2)
N1 C1 C2 123.2(4)
N1 C1 H1 118.4
C2 C1 H1 118.4
C3 C2 C1 118.2(4)
C3 C2 H2 120.9
C1 C2 H2 120.9
C2 C3 C4 120.2(4)
C2 C3 H3 119.9
C4 C3 H3 119.9
C3 C4 C5 119.3(4)
C3 C4 H4 120.3
C5 C4 H4 120.3
N1 C5 C4 120.7(4)
N1 C5 N2 117.3(3)
C4 C5 N2 122.0(4)
N3 C6 C7 120.3(4)
N3 C6 N2 118.1(3)
C7 C6 N2 121.5(4)
C8 C7 C6 119.8(4)
C8 C7 H7 120.1
C6 C7 H7 120.1
C7 C8 C9 119.9(4)
C7 C8 H8 120.0
C9 C8 H8 120.0
C10 C9 C8 117.7(4)
C10 C9 H9 121.1
C8 C9 H9 121.1
N3 C10 C9 123.0(4)
N3 C10 H10 118.5
C9 C10 H10 118.5
N2 C11 C12 115.2(3)
N2 C11 H11A 108.5
C12 C11 H11A 108.5
N2 C11 H11B 108.5
C12 C11 H11B 108.5
H11A C11 H11B 107.5
C13 C12 C25 120.5(4)
C13 C12 C11 120.4(4)
C25 C12 C11 118.8(4)
C12 C13 C14 123.4(4)
C12 C13 C18 119.1(4)
C14 C13 C18 117.5(4)
C15 C14 C13 120.6(5)
C15 C14 H14 119.7
C13 C14 H14 119.7
C14 C15 C16 121.1(5)
C14 C15 H15 119.5
C16 C15 H15 119.5
C17 C16 C15 120.4(5)
C17 C16 H16 119.8
C15 C16 H16 119.8
C16 C17 C18 121.7(5)
C16 C17 H17 119.1
C18 C17 H17 119.1
C19 C18 C17 122.0(5)
C19 C18 C13 119.4(4)
C17 C18 C13 118.6(5)
C20 C19 C18 121.5(4)
C20 C19 H19 119.3
C18 C19 H19 119.3
C19 C20 C21 120.2(5)
C19 C20 C25 120.1(4)
C21 C20 C25 119.7(5)
C22 C21 C20 120.9(6)
C22 C21 H21 119.6
C20 C21 H21 119.6
C21 C22 C23 120.7(6)
C21 C22 H22 119.7
C23 C22 H22 119.7
C24 C23 C22 121.6(6)
C24 C23 H23 119.2
C22 C23 H23 119.2
C23 C24 C25 120.8(5)
C23 C24 H24 119.6
C25 C24 H24 119.6
C12 C25 C20 119.3(4)
C12 C25 C24 124.6(4)
C20 C25 C24 116.1(4)

loop_
_geom_bond_atom_site_label_1
_geom_bond_atom_site_label_2
_geom_bond_distance
Zn1 O41 1.965(3)
Zn1 O51 2.031(3)
Zn1 N1 2.037(3)
Zn1 N3 2.038(3)
Zn1 O52 2.484(4)
N1 C5 1.349(4)
N1 C1 1.354(5)
N2 C5 1.417(5)
N2 C6 1.422(5)
N2 C11 1.493(5)
N3 C6 1.351(4)
N3 C10 1.354(5)
N4 O42 1.205(5)
N4 O43 1.215(5)
N4 O41 1.272(5)
N5 O53 1.211(5)
N5 O52 1.244(5)
N5 O51 1.280(4)
C1 C2 1.369(5)
C1 H1 0.9300
C2 C3 1.365(6)
C2 H2 0.9300
C3 C4 1.376(6)
C3 H3 0.9300
C4 C5 1.392(5)
C4 H4 0.9300
C6 C7 1.390(5)
C7 C8 1.378(6)
C7 H7 0.9300
C8 C9 1.386(6)
C8 H8 0.9300
C9 C10 1.373(5)
C9 H9 0.9300
C10 H10 0.9300
C11 C12 1.524(6)
C11 H11A 0.9700
C11 H11B 0.9700
C12 C13 1.402(5)
C12 C25 1.417(6)
C13 C14 1.420(6)
C13 C18 1.450(6)
C14 C15 1.372(6)
C14 H14 0.9300
C15 C16 1.414(7)
C15 H15 0.9300
C16 C17 1.321(8)
C16 H16 0.9300
C17 C18 1.434(7)
C17 H17 0.9300
C18 C19 1.399(6)
C19 C20 1.375(7)
C19 H19 0.9300
C20 C21 1.433(6)
C20 C25 1.435(6)
C21 C22 1.334(8)
C21 H21 0.9300
C22 C23 1.386(9)
C22 H22 0.9300
C23 C24 1.362(7)
C23 H23 0.9300
C24 C25 1.444(6)
C24 H24 0.9300

loop_
_geom_torsion_atom_site_label_1
_geom_torsion_atom_site_label_2
_geom_torsion_atom_site_label_3
_geom_torsion_atom_site_label_4
_geom_torsion
O41 Zn1 N1 C5 -77.9(3)
O51 Zn1 N1 C5 156.1(3)
N3 Zn1 N1 C5 30.4(3)
O52 Zn1 N1 C5 133.7(3)
O41 Zn1 N1 C1 104.9(3)
O51 Zn1 N1 C1 -21.0(3)
N3 Zn1 N1 C1 -146.7(3)
O52 Zn1 N1 C1 -43.4(4)
O41 Zn1 N3 C6 88.8(3)
O51 Zn1 N3 C6 -130.7(2)
N1 Zn1 N3 C6 -31.3(3)
O52 Zn1 N3 C6 177.8(3)
O41 Zn1 N3 C10 -94.3(3)
O51 Zn1 N3 C10 46.2(3)
N1 Zn1 N3 C10 145.6(3)
O52 Zn1 N3 C10 -5.3(3)
O42 N4 O41 Zn1 6.2(5)
O43 N4 O41 Zn1 -173.4(3)
O51 Zn1 O41 N4 38.9(3)
N1 Zn1 O41 N4 -77.1(3)
N3 Zn1 O41 N4 -176.7(3)
O52 Zn1 O41 N4 87.7(3)
O53 N5 O51 Zn1 -172.2(3)
O52 N5 O51 Zn1 9.7(4)
O41 Zn1 O51 N5 60.6(3)
N1 Zn1 O51 N5 -172.0(2)
N3 Zn1 O51 N5 -76.1(3)
O52 Zn1 O51 N5 -5.3(2)
O53 N5 O52 Zn1 174.3(4)
O51 N5 O52 Zn1 -7.7(3)
O41 Zn1 O52 N5 -120.0(3)
O51 Zn1 O52 N5 5.3(2)
N1 Zn1 O52 N5 32.6(4)
N3 Zn1 O52 N5 134.4(3)
C5 N1 C1 C2 1.9(7)
Zn1 N1 C1 C2 179.1(4)
N1 C1 C2 C3 -1.8(7)
C1 C2 C3 C4 -0.2(7)
C2 C3 C4 C5 2.0(7)
C1 N1 C5 C4 0.0(6)
Zn1 N1 C5 C4 -177.2(3)
C1 N1 C5 N2 -178.4(3)
Zn1 N1 C5 N2 4.4(4)
C3 C4 C5 N1 -1.9(6)
C3 C4 C5 N2 176.4(4)
C6 N2 C5 N1 -57.0(5)
C11 N2 C5 N1 152.5(3)
C6 N2 C5 C4 124.6(4)
C11 N2 C5 C4 -25.9(5)
C10 N3 C6 C7 1.7(5)
Zn1 N3 C6 C7 178.6(3)
C10 N3 C6 N2 -179.2(3)
Zn1 N3 C6 N2 -2.3(4)
C5 N2 C6 N3 55.9(4)
C11 N2 C6 N3 -155.3(3)
C5 N2 C6 C7 -125.0(4)
C11 N2 C6 C7 23.8(5)
N3 C6 C7 C8 -0.4(6)
N2 C6 C7 C8 -179.4(3)
C6 C7 C8 C9 0.0(6)
C7 C8 C9 C10 -0.9(6)
C6 N3 C10 C9 -2.7(6)
Zn1 N3 C10 C9 -179.7(3)
C8 C9 C10 N3 2.3(6)
C5 N2 C11 C12 -160.1(3)
C6 N2 C11 C12 49.0(5)
N2 C11 C12 C13 59.7(5)
N2 C11 C12 C25 -126.9(4)
C25 C12 C13 C14 -175.6(4)
C11 C12 C13 C14 -2.2(6)
C25 C12 C13 C18 2.7(5)
C11 C12 C13 C18 176.1(3)
C12 C13 C14 C15 179.7(4)
C18 C13 C14 C15 1.4(6)
C13 C14 C15 C16 -1.0(7)
C14 C15 C16 C17 0.4(8)
C15 C16 C17 C18 -0.2(8)
C16 C17 C18 C19 179.6(5)
C16 C17 C18 C13 0.6(7)
C12 C13 C18 C19 1.4(6)
C14 C13 C18 C19 179.8(4)
C12 C13 C18 C17 -179.6(4)
C14 C13 C18 C17 -1.2(5)
C17 C18 C19 C20 177.2(4)
C13 C18 C19 C20 -3.9(6)
C18 C19 C20 C21 -178.0(4)
C18 C19 C20 C25 2.2(6)
C19 C20 C21 C22 176.6(5)
C25 C20 C21 C22 -3.6(7)
C20 C21 C22 C23 -0.2(8)
C21 C22 C23 C24 3.3(9)
C22 C23 C24 C25 -2.4(8)
C13 C12 C25 C20 -4.5(5)
C11 C12 C25 C20 -177.9(4)
C13 C12 C25 C24 173.3(4)
C11 C12 C25 C24 -0.1(6)
C19 C20 C25 C12 2.0(6)
C21 C20 C25 C12 -177.8(4)
C19 C20 C25 C24 -176.0(4)
C21 C20 C25 C24 4.2(6)
C23 C24 C25 C12 -179.3(4)
C23 C24 C25 C20 -1.4(6)
